data_1513662
loop_
_publ_author_name
'Russell, Sarah K.'
'Hoyt, Jordan M.'
'Bart, Suzanne C.'
'Milsmann, Carsten'
'Stieber, S. Chantal E.'
'Semproni, Scott P.'
'DeBeer, Serena'
'Chirik, Paul J.'

_publ_section_title
;
 Synthesis, electronic structure and reactivity of bis(imino)pyridine iron
 carbene complexes: evidence for a carbene radical
;
_journal_issue 3
_journal_name_full 'Chemical Science'
_journal_page_first 1168
_journal_paper_doi 10.1039/c3sc52450g
_journal_volume 5
_journal_year 2014
_chemical_formula_sum 'C40 H41 Fe N3'
_chemical_formula_weight 619.61
_chemical_name_systematic
;
 ?
;
_space_group_IT_number 14
_symmetry_cell_setting monoclinic
_symmetry_space_group_name_Hall '-P 2yn'
_symmetry_space_group_name_H-M 'P 1 21/n 1'
_atom_sites_solution_hydrogens geom
_atom_sites_solution_primary direct
_atom_sites_solution_secondary difmap
_audit_creation_method SHELXL-97
_cell_angle_alpha 90.00
_cell_angle_beta 116.242(5)
_cell_angle_gamma 90.00
_cell_formula_units_Z 8
_cell_length_a 21.344(5)
_cell_length_b 14.623(5)
_cell_length_c 23.427(5)
_cell_measurement_reflns_used 9855
_cell_measurement_temperature 100(2)
_cell_measurement_theta_max 65.33
_cell_measurement_theta_min 4.86
_cell_volume 6558(3)
_computing_cell_refinement 'Bruker SAINT'
_computing_data_collection 'Bruker APEX2'
_computing_data_reduction 'Bruker SAINT'
_computing_molecular_graphics 'ORTEP 3 (Farraguia, 1997)'
_computing_structure_refinement 'SHELXL-97 (Sheldrick, 2008)'
_computing_structure_solution 'SIR 92 (Giacavazzo, 1993)'
_diffrn_ambient_temperature 100(2)
_diffrn_measured_fraction_theta_full 'ACTA 50'
_diffrn_measured_fraction_theta_max 0.957
_diffrn_measurement_device_type 'Bruker APEX II CCD'
_diffrn_measurement_method 'phi and omega scans'
_diffrn_radiation_monochromator graphite
_diffrn_radiation_source 'fine-focus sealed tube'
_diffrn_radiation_type CuK\a
_diffrn_radiation_wavelength 1.54184
_diffrn_reflns_av_R_equivalents 0.0519
_diffrn_reflns_av_sigmaI/netI 0.0514
_diffrn_reflns_limit_h_max 24
_diffrn_reflns_limit_h_min -24
_diffrn_reflns_limit_k_max 13
_diffrn_reflns_limit_k_min -17
_diffrn_reflns_limit_l_max 26
_diffrn_reflns_limit_l_min -26
_diffrn_reflns_number 37599
_diffrn_reflns_theta_full 'ACTA 50'
_diffrn_reflns_theta_max 65.85
_diffrn_reflns_theta_min 3.68
_exptl_absorpt_coefficient_mu 3.921
_exptl_absorpt_correction_T_max 0.7527
_exptl_absorpt_correction_T_min 0.5557
_exptl_absorpt_correction_type multi-scan
_exptl_absorpt_process_details 'SADABS V2008/1 (Bruker AXS)'
_exptl_crystal_colour green
_exptl_crystal_density_diffrn 1.255
_exptl_crystal_density_method 'not measured'
_exptl_crystal_description plate
_exptl_crystal_F_000 2624
_exptl_crystal_size_max 0.21
_exptl_crystal_size_mid 0.166
_exptl_crystal_size_min 0.046
_refine_diff_density_max 0.494
_refine_diff_density_min -0.256
_refine_diff_density_rms 0.053
_refine_ls_extinction_method none
_refine_ls_goodness_of_fit_ref 1.026
_refine_ls_hydrogen_treatment constr
_refine_ls_matrix_type full
_refine_ls_number_parameters 805
_refine_ls_number_reflns 10900
_refine_ls_number_restraints 0
_refine_ls_restrained_S_all 1.026
_refine_ls_R_factor_all 0.0423
_refine_ls_R_factor_gt 0.0354
_refine_ls_shift/su_max 0.002
_refine_ls_shift/su_mean 0.000
_refine_ls_structure_factor_coef Fsqd
_refine_ls_weighting_details 'calc w=1/[\s^2^(Fo^2^)+(0.0323P)^2^+3.4198P] where P=(Fo^2^+2Fc^2^)/3'
_refine_ls_weighting_scheme calc
_refine_ls_wR_factor_gt 0.0848
_refine_ls_wR_factor_ref 0.0893
_reflns_number_gt 9746
_reflns_number_total 10900
_reflns_threshold_expression >2\s(I)
_cod_data_source_file c3sc52450g.txt
_cod_data_source_block jmh35
_cod_original_sg_symbol_H-M P2(1)/n
_cod_database_code 1513662

loop_
_symmetry_equiv_pos_as_xyz
'x, y, z'
'-x+1/2, y+1/2, -z+1/2'
'-x, -y, -z'
'x-1/2, -y-1/2, z-1/2'

loop_
_atom_site_label
_atom_site_type_symbol
_atom_site_fract_x
_atom_site_fract_y
_atom_site_fract_z
_atom_site_U_iso_or_equiv
_atom_site_adp_type
_atom_site_occupancy
_atom_site_symmetry_multiplicity
_atom_site_calc_flag
_atom_site_refinement_flags
C9 C 0.56662(9) 0.15425(15) 0.61093(9) 0.0233(4) Uani 1 1 d .
H1A H 0.5322 0.1094 0.6117 0.028 Uiso 1 1 calc R
H1B H 0.5735 0.1422 0.5725 0.028 Uiso 1 1 calc R
C8 C 0.63508(9) 0.14146(13) 0.66937(9) 0.0184(4) Uani 1 1 d .
C7 C 0.63796(9) 0.10750(13) 0.72840(9) 0.0181(4) Uani 1 1 d .
C6 C 0.58157(9) 0.09622(13) 0.74223(9) 0.0205(4) Uani 1 1 d .
H4 H 0.5352 0.0997 0.7093 0.025 Uiso 1 1 calc R
C5 C 0.59363(9) 0.07965(13) 0.80493(9) 0.0215(4) Uani 1 1 d .
H5 H 0.5557 0.0679 0.8148 0.026 Uiso 1 1 calc R
C4 C 0.66219(10) 0.08057(13) 0.85298(9) 0.0205(4) Uani 1 1 d .
H6 H 0.6711 0.0731 0.8962 0.025 Uiso 1 1 calc R
C3 C 0.71747(9) 0.09253(13) 0.83715(8) 0.0178(4) Uani 1 1 d .
C2 C 0.78895(9) 0.11285(13) 0.88026(9) 0.0187(4) Uani 1 1 d .
C1 C 0.81643(10) 0.10479(15) 0.95152(9) 0.0240(4) Uani 1 1 d .
H9A H 0.8655 0.0835 0.9699 0.029 Uiso 1 1 calc R
H9B H 0.7889 0.0580 0.9610 0.029 Uiso 1 1 calc R
C10 C 0.53768(10) 0.25113(16) 0.60716(10) 0.0307(5) Uani 1 1 d .
H10A H 0.5360 0.2659 0.6473 0.046 Uiso 1 1 calc R
H10B H 0.4905 0.2545 0.5721 0.046 Uiso 1 1 calc R
H10C H 0.5680 0.2950 0.5997 0.046 Uiso 1 1 calc R
C11 C 0.81327(12) 0.19423(17) 0.98335(10) 0.0355(5) Uani 1 1 d .
H11A H 0.8469 0.2376 0.9807 0.053 Uiso 1 1 calc R
H11B H 0.8248 0.1828 1.0281 0.053 Uiso 1 1 calc R
H11C H 0.7661 0.2199 0.9617 0.053 Uiso 1 1 calc R
C12 C 0.70197(8) 0.20766(13) 0.62080(8) 0.0171(4) Uani 1 1 d .
C13 C 0.71417(9) 0.30190(14) 0.62274(8) 0.0195(4) Uani 1 1 d .
C14 C 0.72187(9) 0.34175(15) 0.57228(9) 0.0246(4) Uani 1 1 d .
H14 H 0.7295 0.4058 0.5724 0.029 Uiso 1 1 calc R
C15 C 0.71851(9) 0.28902(16) 0.52177(9) 0.0252(4) Uani 1 1 d .
H15 H 0.7226 0.3173 0.4871 0.030 Uiso 1 1 calc R
C16 C 0.70922(9) 0.19561(15) 0.52181(9) 0.0228(4) Uani 1 1 d .
H16 H 0.7085 0.1599 0.4876 0.027 Uiso 1 1 calc R
C17 C 0.70094(9) 0.15278(14) 0.57134(8) 0.0200(4) Uani 1 1 d .
C18 C 0.71982(10) 0.35847(15) 0.67847(9) 0.0250(4) Uani 1 1 d .
H18A H 0.7591 0.3365 0.7173 0.037 Uiso 1 1 calc R
H18B H 0.6765 0.3531 0.6830 0.037 Uiso 1 1 calc R
H18C H 0.7276 0.4226 0.6713 0.037 Uiso 1 1 calc R
C19 C 0.69226(10) 0.05112(15) 0.57176(9) 0.0264(4) Uani 1 1 d .
H19A H 0.7199 0.0277 0.6149 0.040 Uiso 1 1 calc R
H19B H 0.7084 0.0227 0.5427 0.040 Uiso 1 1 calc R
H19C H 0.6429 0.0364 0.5579 0.040 Uiso 1 1 calc R
C20 C 0.89654(9) 0.17391(14) 0.88848(8) 0.0210(4) Uani 1 1 d .
C21 C 0.95147(10) 0.10941(15) 0.91085(9) 0.0253(4) Uani 1 1 d .
C22 C 1.01933(10) 0.14287(18) 0.94332(10) 0.0353(5) Uani 1 1 d .
H22 H 1.0573 0.1011 0.9590 0.042 Uiso 1 1 calc R
C23 C 1.03271(11) 0.23556(19) 0.95325(11) 0.0392(6) Uani 1 1 d .
H23 H 1.0794 0.2566 0.9757 0.047 Uiso 1 1 calc R
C24 C 0.97822(11) 0.29756(18) 0.93054(10) 0.0348(5) Uani 1 1 d .
H24 H 0.9879 0.3611 0.9374 0.042 Uiso 1 1 calc R
C25 C 0.90901(10) 0.26807(15) 0.89757(9) 0.0252(4) Uani 1 1 d .
C26 C 0.93757(10) 0.00915(15) 0.89846(10) 0.0292(5) Uani 1 1 d .
H26A H 0.9198 -0.0028 0.8528 0.044 Uiso 1 1 calc R
H26B H 0.9028 -0.0103 0.9127 0.044 Uiso 1 1 calc R
H26C H 0.9810 -0.0250 0.9218 0.044 Uiso 1 1 calc R
C27 C 0.85018(11) 0.33642(16) 0.87116(11) 0.0324(5) Uani 1 1 d .
H27A H 0.8176 0.3189 0.8277 0.049 Uiso 1 1 calc R
H27B H 0.8692 0.3973 0.8707 0.049 Uiso 1 1 calc R
H27C H 0.8256 0.3375 0.8979 0.049 Uiso 1 1 calc R
C30 C 0.85187(8) 0.09507(13) 0.72401(8) 0.0171(4) Uani 1 1 d .
C37 C 0.87451(9) 0.00605(13) 0.71278(8) 0.0187(4) Uani 1 1 d .
C38 C 0.83457(10) -0.07302(14) 0.70698(9) 0.0223(4) Uani 1 1 d .
H30 H 0.7919 -0.0675 0.7102 0.027 Uiso 1 1 calc R
C39 C 0.85565(11) -0.15903(15) 0.69671(10) 0.0282(5) Uani 1 1 d .
H31 H 0.8272 -0.2111 0.6923 0.034 Uiso 1 1 calc R
C40 C 0.91879(12) -0.16841(15) 0.69295(10) 0.0315(5) Uani 1 1 d .
H32 H 0.9333 -0.2268 0.6856 0.038 Uiso 1 1 calc R
C35 C 0.96009(11) -0.09227(15) 0.70003(10) 0.0280(5) Uani 1 1 d .
H33 H 1.0036 -0.0988 0.6985 0.034 Uiso 1 1 calc R
C36 C 0.93841(10) -0.00661(14) 0.70939(9) 0.0225(4) Uani 1 1 d .
H34 H 0.9673 0.0449 0.7136 0.027 Uiso 1 1 calc R
C31 C 0.87772(8) 0.17632(13) 0.70344(8) 0.0177(4) Uani 1 1 d .
C29 C 0.87880(9) 0.17993(14) 0.64368(9) 0.0190(4) Uani 1 1 d .
H36 H 0.8673 0.1268 0.6177 0.023 Uiso 1 1 calc R
C28 C 0.89638(9) 0.25987(14) 0.62222(9) 0.0221(4) Uani 1 1 d .
H37 H 0.8959 0.2611 0.5815 0.027 Uiso 1 1 calc R
C34 C 0.91460(10) 0.33809(14) 0.65976(10) 0.0257(4) Uani 1 1 d .
H38 H 0.9265 0.3927 0.6449 0.031 Uiso 1 1 calc R
C33 C 0.91524(10) 0.33563(14) 0.71917(10) 0.0258(4) Uani 1 1 d .
H39 H 0.9282 0.3886 0.7454 0.031 Uiso 1 1 calc R
C32 C 0.89698(9) 0.25592(14) 0.74048(9) 0.0217(4) Uani 1 1 d .
H40 H 0.8976 0.2554 0.7813 0.026 Uiso 1 1 calc R
C41 C 0.32579(9) 0.18716(15) 0.93449(9) 0.0234(4) Uani 1 1 d .
H41A H 0.3009 0.2333 0.9477 0.028 Uiso 1 1 calc R
H41B H 0.3753 0.2063 0.9514 0.028 Uiso 1 1 calc R
C42 C 0.29400(9) 0.18387(13) 0.86291(9) 0.0188(4) Uani 1 1 d .
C43 C 0.22293(9) 0.20996(13) 0.82338(9) 0.0182(4) Uani 1 1 d .
C44 C 0.17150(9) 0.23020(14) 0.84297(9) 0.0217(4) Uani 1 1 d .
H44 H 0.1839 0.2392 0.8868 0.026 Uiso 1 1 calc R
C45 C 0.10228(9) 0.23715(14) 0.79814(9) 0.0231(4) Uani 1 1 d .
H45 H 0.0672 0.2535 0.8109 0.028 Uiso 1 1 calc R
C46 C 0.08444(9) 0.21985(14) 0.73412(9) 0.0222(4) Uani 1 1 d .
H46 H 0.0369 0.2200 0.7034 0.027 Uiso 1 1 calc R
C47 C 0.13696(9) 0.20242(13) 0.71608(9) 0.0200(4) Uani 1 1 d .
C48 C 0.12829(9) 0.17257(13) 0.65413(9) 0.0204(4) Uani 1 1 d .
C49 C 0.05669(10) 0.16975(16) 0.59772(9) 0.0285(5) Uani 1 1 d .
H49A H 0.0613 0.1835 0.5584 0.034 Uiso 1 1 calc R
H49B H 0.0267 0.2175 0.6030 0.034 Uiso 1 1 calc R
C50 C 0.32191(12) 0.09373(16) 0.96300(10) 0.0348(5) Uani 1 1 d .
H50A H 0.2735 0.0718 0.9433 0.052 Uiso 1 1 calc R
H50B H 0.3380 0.1001 1.0090 0.052 Uiso 1 1 calc R
H50C H 0.3517 0.0498 0.9549 0.052 Uiso 1 1 calc R
C51 C 0.02172(11) 0.07634(19) 0.59097(12) 0.0433(6) Uani 1 1 d .
H51A H 0.0499 0.0294 0.5833 0.065 Uiso 1 1 calc R
H51B H -0.0250 0.0779 0.5551 0.065 Uiso 1 1 calc R
H51C H 0.0179 0.0620 0.6302 0.065 Uiso 1 1 calc R
C52 C 0.39858(9) 0.12193(14) 0.86554(8) 0.0193(4) Uani 1 1 d .
C53 C 0.41335(10) 0.02794(15) 0.87316(9) 0.0238(4) Uani 1 1 d .
C54 C 0.48333(11) 0.00122(17) 0.90723(10) 0.0310(5) Uani 1 1 d .
H54 H 0.4946 -0.0619 0.9143 0.037 Uiso 1 1 calc R
C55 C 0.53625(10) 0.06567(17) 0.93074(10) 0.0331(5) Uani 1 1 d .
H55 H 0.5833 0.0464 0.9541 0.040 Uiso 1 1 calc R
C56 C 0.52099(10) 0.15760(17) 0.92050(9) 0.0294(5) Uani 1 1 d .
H56 H 0.5580 0.2009 0.9357 0.035 Uiso 1 1 calc R
C57 C 0.45193(9) 0.18813(15) 0.88802(9) 0.0227(4) Uani 1 1 d .
C58 C 0.35620(11) -0.04213(15) 0.84448(11) 0.0317(5) Uani 1 1 d .
H58A H 0.3247 -0.0377 0.8646 0.048 Uiso 1 1 calc R
H58B H 0.3768 -0.1035 0.8514 0.048 Uiso 1 1 calc R
H58C H 0.3299 -0.0309 0.7987 0.048 Uiso 1 1 calc R
C59 C 0.43665(10) 0.28816(15) 0.87714(10) 0.0273(4) Uani 1 1 d .
H59A H 0.4068 0.2991 0.8318 0.041 Uiso 1 1 calc R
H59B H 0.4805 0.3220 0.8904 0.041 Uiso 1 1 calc R
H59C H 0.4126 0.3089 0.9020 0.041 Uiso 1 1 calc R
C60 C 0.18362(9) 0.11291(14) 0.59380(9) 0.0217(4) Uani 1 1 d .
C61 C 0.17717(9) 0.17624(15) 0.54665(9) 0.0236(4) Uani 1 1 d .
C62 C 0.17137(10) 0.14265(17) 0.48872(10) 0.0298(5) Uani 1 1 d .
H62 H 0.1660 0.1843 0.4557 0.036 Uiso 1 1 calc R
C63 C 0.17336(10) 0.04962(17) 0.47864(10) 0.0342(5) Uani 1 1 d .
H63 H 0.1674 0.0276 0.4384 0.041 Uiso 1 1 calc R
C64 C 0.18406(10) -0.01108(17) 0.52721(11) 0.0339(5) Uani 1 1 d .
H64 H 0.1872 -0.0746 0.5205 0.041 Uiso 1 1 calc R
C65 C 0.19039(9) 0.01919(15) 0.58600(10) 0.0269(5) Uani 1 1 d .
C66 C 0.17794(10) 0.27770(15) 0.55794(9) 0.0273(4) Uani 1 1 d .
H66A H 0.1325 0.2967 0.5549 0.041 Uiso 1 1 calc R
H66B H 0.1871 0.3102 0.5258 0.041 Uiso 1 1 calc R
H66C H 0.2146 0.2922 0.6004 0.041 Uiso 1 1 calc R
C67 C 0.20488(11) -0.04622(16) 0.64005(11) 0.0361(5) Uani 1 1 d .
H67A H 0.2061 -0.1089 0.6258 0.054 Uiso 1 1 calc R
H67B H 0.1679 -0.0410 0.6539 0.054 Uiso 1 1 calc R
H67C H 0.2500 -0.0314 0.6756 0.054 Uiso 1 1 calc R
C68 C 0.34240(8) 0.21312(14) 0.70083(8) 0.0180(4) Uani 1 1 d .
C69 C 0.35748(9) 0.30602(14) 0.68900(8) 0.0202(4) Uani 1 1 d .
C70 C 0.32537(10) 0.38047(14) 0.70440(9) 0.0251(4) Uani 1 1 d .
H70 H 0.2948 0.3685 0.7231 0.030 Uiso 1 1 calc R
C71 C 0.33720(11) 0.46990(16) 0.69298(11) 0.0334(5) Uani 1 1 d .
H71 H 0.3150 0.5184 0.7039 0.040 Uiso 1 1 calc R
C72 C 0.38164(12) 0.48914(17) 0.66544(11) 0.0387(5) Uani 1 1 d .
H72 H 0.3890 0.5506 0.6567 0.046 Uiso 1 1 calc R
C73 C 0.41500(11) 0.41802(17) 0.65093(11) 0.0354(5) Uani 1 1 d .
H73 H 0.4457 0.4309 0.6325 0.042 Uiso 1 1 calc R
C74 C 0.40387(10) 0.32828(15) 0.66307(10) 0.0267(4) Uani 1 1 d .
H74 H 0.4281 0.2806 0.6537 0.032 Uiso 1 1 calc R
C75 C 0.36854(9) 0.13483(14) 0.67755(9) 0.0191(4) Uani 1 1 d .
C76 C 0.36045(10) 0.12785(15) 0.61489(9) 0.0259(4) Uani 1 1 d .
H76 H 0.3403 0.1772 0.5862 0.031 Uiso 1 1 calc R
C77 C 0.38139(11) 0.05009(17) 0.59421(10) 0.0352(5) Uani 1 1 d .
H77 H 0.3759 0.0472 0.5518 0.042 Uiso 1 1 calc R
C78 C 0.41018(11) -0.02360(16) 0.63462(11) 0.0351(5) Uani 1 1 d .
H78 H 0.4241 -0.0768 0.6200 0.042 Uiso 1 1 calc R
C79 C 0.41834(10) -0.01882(15) 0.69633(11) 0.0309(5) Uani 1 1 d .
H79 H 0.4378 -0.0690 0.7244 0.037 Uiso 1 1 calc R
C80 C 0.39818(9) 0.05905(14) 0.71744(9) 0.0230(4) Uani 1 1 d .
H80 H 0.4046 0.0614 0.7602 0.028 Uiso 1 1 calc R
N3 N 0.69634(7) 0.16808(11) 0.67428(7) 0.0165(3) Uani 1 1 d .
N2 N 0.70541(7) 0.09585(11) 0.77466(7) 0.0165(3) Uani 1 1 d .
N1 N 0.82582(7) 0.14460(11) 0.85136(7) 0.0180(3) Uani 1 1 d .
N4 N 0.32700(7) 0.14972(11) 0.83065(7) 0.0183(3) Uani 1 1 d .
N5 N 0.20613(7) 0.20576(11) 0.75989(7) 0.0180(3) Uani 1 1 d .
N6 N 0.18636(8) 0.14343(11) 0.65317(7) 0.0194(3) Uani 1 1 d .
Fe1 Fe 0.784019(13) 0.12546(2) 0.754930(12) 0.01514(8) Uani 1 1 d .
Fe2 Fe 0.279309(13) 0.17293(2) 0.734183(13) 0.01616(8) Uani 1 1 d .

loop_
_atom_site_aniso_label
_atom_site_aniso_U_11
_atom_site_aniso_U_22
_atom_site_aniso_U_33
_atom_site_aniso_U_23
_atom_site_aniso_U_13
_atom_site_aniso_U_12
C9 0.0164(9) 0.0327(12) 0.0179(10) 0.0016(8) 0.0050(7) -0.0019(8)
C8 0.0178(9) 0.0192(10) 0.0176(9) -0.0019(8) 0.0073(7) -0.0007(7)
C7 0.0179(8) 0.0162(10) 0.0189(9) -0.0024(7) 0.0071(7) -0.0019(7)
C6 0.0182(8) 0.0187(10) 0.0238(10) -0.0023(8) 0.0085(7) -0.0026(7)
C5 0.0222(9) 0.0200(11) 0.0265(10) 0.0003(8) 0.0147(8) -0.0022(7)
C4 0.0257(9) 0.0195(10) 0.0192(9) 0.0005(8) 0.0125(7) 0.0001(8)
C3 0.0214(9) 0.0144(10) 0.0179(9) 0.0010(7) 0.0090(7) 0.0011(7)
C2 0.0201(9) 0.0178(10) 0.0177(9) -0.0015(8) 0.0081(7) 0.0025(7)
C1 0.0251(9) 0.0306(12) 0.0161(9) 0.0002(8) 0.0088(7) 0.0007(8)
C10 0.0202(9) 0.0420(14) 0.0282(11) 0.0052(10) 0.0091(8) 0.0090(9)
C11 0.0449(12) 0.0396(14) 0.0233(11) -0.0061(10) 0.0163(9) -0.0016(10)
C12 0.0108(7) 0.0247(11) 0.0147(9) 0.0015(8) 0.0045(6) 0.0011(7)
C13 0.0146(8) 0.0250(11) 0.0180(9) 0.0017(8) 0.0065(7) 0.0003(7)
C14 0.0195(9) 0.0281(12) 0.0255(10) 0.0042(9) 0.0093(7) -0.0025(8)
C15 0.0183(9) 0.0397(13) 0.0188(10) 0.0057(9) 0.0091(7) 0.0005(8)
C16 0.0154(8) 0.0376(13) 0.0144(9) -0.0012(8) 0.0056(7) 0.0033(8)
C17 0.0116(8) 0.0285(11) 0.0166(9) 0.0002(8) 0.0031(7) 0.0021(7)
C18 0.0281(10) 0.0234(11) 0.0238(10) -0.0021(8) 0.0118(8) -0.0016(8)
C19 0.0274(10) 0.0291(12) 0.0191(10) -0.0048(8) 0.0071(8) 0.0013(8)
C20 0.0162(8) 0.0312(12) 0.0144(9) -0.0038(8) 0.0056(7) -0.0032(8)
C21 0.0207(9) 0.0383(13) 0.0153(9) -0.0015(8) 0.0066(7) 0.0030(8)
C22 0.0187(10) 0.0579(17) 0.0234(11) -0.0067(10) 0.0040(8) 0.0042(10)
C23 0.0202(10) 0.0615(18) 0.0315(12) -0.0158(11) 0.0074(8) -0.0122(10)
C24 0.0312(11) 0.0421(15) 0.0300(12) -0.0153(10) 0.0126(9) -0.0164(10)
C25 0.0250(9) 0.0311(12) 0.0190(10) -0.0072(8) 0.0092(7) -0.0050(8)
C26 0.0276(10) 0.0326(13) 0.0251(11) 0.0019(9) 0.0095(8) 0.0103(9)
C27 0.0362(11) 0.0266(12) 0.0337(12) -0.0062(9) 0.0148(9) -0.0028(9)
C30 0.0140(8) 0.0216(11) 0.0128(9) 0.0003(7) 0.0035(6) -0.0014(7)
C37 0.0207(8) 0.0225(11) 0.0117(9) 0.0018(7) 0.0061(7) 0.0014(7)
C38 0.0247(9) 0.0222(11) 0.0193(9) 0.0019(8) 0.0091(7) -0.0010(8)
C39 0.0388(11) 0.0197(11) 0.0249(11) 0.0000(8) 0.0129(9) -0.0029(9)
C40 0.0459(12) 0.0234(12) 0.0277(11) 0.0020(9) 0.0186(9) 0.0100(9)
C35 0.0315(10) 0.0284(12) 0.0282(11) 0.0037(9) 0.0170(9) 0.0082(9)
C36 0.0235(9) 0.0240(11) 0.0214(10) 0.0022(8) 0.0111(7) 0.0017(8)
C31 0.0110(8) 0.0211(11) 0.0195(9) 0.0005(8) 0.0053(7) 0.0024(7)
C29 0.0144(8) 0.0216(11) 0.0200(9) -0.0002(8) 0.0067(7) 0.0006(7)
C28 0.0164(8) 0.0284(12) 0.0225(10) 0.0059(8) 0.0095(7) 0.0028(8)
C34 0.0200(9) 0.0230(11) 0.0349(12) 0.0067(9) 0.0130(8) -0.0004(8)
C33 0.0217(9) 0.0218(11) 0.0334(11) -0.0025(9) 0.0117(8) -0.0026(8)
C32 0.0197(9) 0.0239(11) 0.0230(10) -0.0021(8) 0.0107(7) -0.0006(8)
C41 0.0197(9) 0.0319(12) 0.0188(10) 0.0012(8) 0.0086(7) 0.0037(8)
C42 0.0175(8) 0.0188(10) 0.0212(10) 0.0018(8) 0.0096(7) -0.0003(7)
C43 0.0196(8) 0.0153(10) 0.0201(9) 0.0008(7) 0.0089(7) -0.0007(7)
C44 0.0225(9) 0.0226(11) 0.0211(10) -0.0007(8) 0.0108(7) 0.0019(8)
C45 0.0208(9) 0.0232(11) 0.0292(11) -0.0003(8) 0.0144(8) 0.0034(8)
C46 0.0163(8) 0.0219(11) 0.0266(10) 0.0009(8) 0.0080(7) 0.0010(7)
C47 0.0166(8) 0.0185(10) 0.0231(10) 0.0015(8) 0.0072(7) 0.0000(7)
C48 0.0169(9) 0.0207(11) 0.0226(10) 0.0001(8) 0.0079(7) -0.0014(7)
C49 0.0165(9) 0.0440(14) 0.0220(10) -0.0054(9) 0.0058(8) 0.0016(8)
C50 0.0480(13) 0.0371(14) 0.0250(11) 0.0055(10) 0.0213(10) 0.0131(10)
C51 0.0230(10) 0.0582(18) 0.0451(14) -0.0166(12) 0.0118(9) -0.0153(10)
C52 0.0176(9) 0.0281(11) 0.0133(9) 0.0052(8) 0.0078(7) 0.0057(7)
C53 0.0246(9) 0.0297(12) 0.0214(10) 0.0058(8) 0.0141(8) 0.0069(8)
C54 0.0331(11) 0.0376(14) 0.0282(11) 0.0143(10) 0.0191(9) 0.0176(10)
C55 0.0201(9) 0.0546(16) 0.0245(11) 0.0119(10) 0.0097(8) 0.0131(10)
C56 0.0176(9) 0.0491(15) 0.0197(10) 0.0044(9) 0.0065(7) 0.0017(9)
C57 0.0183(9) 0.0352(12) 0.0141(9) 0.0016(8) 0.0067(7) 0.0005(8)
C58 0.0369(11) 0.0252(12) 0.0397(12) 0.0060(10) 0.0231(9) 0.0047(9)
C59 0.0227(9) 0.0299(12) 0.0257(10) -0.0008(9) 0.0075(8) -0.0049(8)
C60 0.0129(8) 0.0291(12) 0.0213(10) -0.0054(8) 0.0058(7) -0.0024(7)
C61 0.0139(8) 0.0330(12) 0.0197(10) -0.0045(8) 0.0037(7) -0.0004(8)
C62 0.0203(9) 0.0469(15) 0.0208(10) -0.0058(9) 0.0078(8) -0.0010(9)
C63 0.0240(10) 0.0485(15) 0.0297(12) -0.0196(11) 0.0116(8) -0.0038(9)
C64 0.0220(10) 0.0344(13) 0.0425(13) -0.0186(11) 0.0117(9) -0.0031(9)
C65 0.0165(9) 0.0289(12) 0.0340(11) -0.0091(9) 0.0098(8) -0.0030(8)
C66 0.0239(9) 0.0318(12) 0.0201(10) 0.0008(9) 0.0044(8) 0.0024(8)
C67 0.0322(11) 0.0254(13) 0.0488(14) -0.0053(10) 0.0163(10) -0.0022(9)
C68 0.0131(8) 0.0246(11) 0.0130(9) 0.0007(7) 0.0028(6) 0.0013(7)
C69 0.0162(8) 0.0241(11) 0.0156(9) 0.0008(8) 0.0028(7) 0.0004(7)
C70 0.0216(9) 0.0261(12) 0.0250(10) 0.0001(8) 0.0079(8) 0.0023(8)
C71 0.0317(11) 0.0236(12) 0.0391(12) -0.0008(10) 0.0105(9) 0.0028(9)
C72 0.0383(12) 0.0270(13) 0.0453(14) 0.0063(11) 0.0135(10) -0.0040(10)
C73 0.0362(11) 0.0349(14) 0.0386(13) 0.0029(10) 0.0198(10) -0.0084(10)
C74 0.0252(10) 0.0280(12) 0.0282(11) -0.0009(9) 0.0128(8) -0.0022(8)
C75 0.0129(8) 0.0233(11) 0.0206(9) -0.0029(8) 0.0070(7) -0.0036(7)
C76 0.0233(9) 0.0318(13) 0.0200(10) -0.0039(9) 0.0073(8) -0.0014(8)
C77 0.0311(11) 0.0471(15) 0.0275(11) -0.0168(10) 0.0130(9) -0.0072(10)
C78 0.0286(10) 0.0277(13) 0.0502(14) -0.0169(11) 0.0184(10) -0.0030(9)
C79 0.0252(10) 0.0248(12) 0.0440(13) 0.0010(10) 0.0165(9) 0.0020(8)
C80 0.0184(9) 0.0257(11) 0.0269(10) 0.0005(8) 0.0119(7) 0.0003(8)
N3 0.0158(7) 0.0182(9) 0.0154(8) 0.0003(6) 0.0068(6) -0.0008(6)
N2 0.0177(7) 0.0164(8) 0.0156(8) -0.0001(6) 0.0075(6) -0.0006(6)
N1 0.0172(7) 0.0197(9) 0.0160(8) -0.0028(6) 0.0061(6) 0.0002(6)
N4 0.0147(7) 0.0214(9) 0.0183(8) 0.0018(7) 0.0067(6) 0.0022(6)
N5 0.0163(7) 0.0184(9) 0.0185(8) 0.0006(6) 0.0071(6) 0.0018(6)
N6 0.0180(7) 0.0197(9) 0.0193(8) -0.0030(7) 0.0072(6) -0.0008(6)
Fe1 0.01279(13) 0.01924(17) 0.01316(15) -0.00063(11) 0.00553(10) -0.00009(10)
Fe2 0.01231(13) 0.02055(17) 0.01548(15) 0.00037(11) 0.00603(10) 0.00063(10)

loop_
_atom_type_symbol
_atom_type_description
_atom_type_scat_dispersion_real
_atom_type_scat_dispersion_imag
_atom_type_scat_source
C C 0.0181 0.0091 'International Tables Vol C Tables 4.2.6.8 and 6.1.1.4'
H H 0.0000 0.0000 'International Tables Vol C Tables 4.2.6.8 and 6.1.1.4'
N N 0.0311 0.0180 'International Tables Vol C Tables 4.2.6.8 and 6.1.1.4'
Fe Fe -1.1336 3.1974 'International Tables Vol C Tables 4.2.6.8 and 6.1.1.4'

loop_
_geom_angle_atom_site_label_1
_geom_angle_atom_site_label_2
_geom_angle_atom_site_label_3
_geom_angle
C8 C9 C10 111.77(16)
N3 C8 C7 113.38(15)
N3 C8 C9 124.56(17)
C7 C8 C9 121.71(16)
N2 C7 C6 120.95(17)
N2 C7 C8 112.53(15)
C6 C7 C8 126.16(16)
C7 C6 C5 119.40(17)
C6 C5 C4 119.09(16)
C3 C4 C5 119.65(17)
N2 C3 C4 120.45(16)
N2 C3 C2 112.46(15)
C4 C3 C2 126.71(17)
N1 C2 C3 113.42(16)
N1 C2 C1 124.25(16)
C3 C2 C1 122.18(16)
C2 C1 C11 113.27(17)
C13 C12 C17 121.71(17)
C13 C12 N3 117.11(16)
C17 C12 N3 120.99(17)
C14 C13 C12 118.35(18)
C14 C13 C18 120.84(19)
C12 C13 C18 120.80(17)
C15 C14 C13 120.7(2)
C16 C15 C14 120.19(18)
C15 C16 C17 121.01(18)
C16 C17 C12 117.93(19)
C16 C17 C19 120.77(18)
C12 C17 C19 121.29(17)
C25 C20 C21 121.95(17)
C25 C20 N1 117.66(17)
C21 C20 N1 120.24(18)
C22 C21 C20 117.4(2)
C22 C21 C26 121.22(19)
C20 C21 C26 121.37(17)
C23 C22 C21 121.6(2)
C24 C23 C22 120.12(19)
C23 C24 C25 120.9(2)
C24 C25 C20 118.1(2)
C24 C25 C27 120.5(2)
C20 C25 C27 121.44(17)
C37 C30 C31 117.35(15)
C37 C30 Fe1 129.60(13)
C31 C30 Fe1 112.73(13)
C38 C37 C36 116.46(18)
C38 C37 C30 121.20(16)
C36 C37 C30 122.30(17)
C39 C38 C37 122.05(18)
C38 C39 C40 119.6(2)
C35 C40 C39 119.7(2)
C40 C35 C36 120.42(19)
C35 C36 C37 121.70(19)
C32 C31 C29 117.03(17)
C32 C31 C30 121.06(17)
C29 C31 C30 121.71(17)
C28 C29 C31 121.08(18)
C29 C28 C34 120.59(18)
C33 C34 C28 119.33(19)
C34 C33 C32 120.16(19)
C33 C32 C31 121.78(18)
C42 C41 C50 111.75(17)
N4 C42 C43 113.89(16)
N4 C42 C41 123.41(16)
C43 C42 C41 122.49(16)
N5 C43 C44 120.04(16)
N5 C43 C42 112.55(15)
C44 C43 C42 127.18(17)
C45 C44 C43 119.72(18)
C44 C45 C46 119.53(17)
C47 C46 C45 119.17(17)
N5 C47 C46 120.78(17)
N5 C47 C48 112.20(15)
C46 C47 C48 126.84(16)
N6 C48 C47 114.19(16)
N6 C48 C49 124.65(17)
C47 C48 C49 121.02(16)
C48 C49 C51 111.83(18)
C53 C52 C57 121.80(17)
C53 C52 N4 118.15(17)
C57 C52 N4 119.96(18)
C54 C53 C52 117.90(19)
C54 C53 C58 120.9(2)
C52 C53 C58 121.19(17)
C55 C54 C53 120.9(2)
C56 C55 C54 120.40(18)
C55 C56 C57 121.1(2)
C56 C57 C52 117.9(2)
C56 C57 C59 120.16(19)
C52 C57 C59 121.97(17)
C65 C60 C61 121.64(18)
C65 C60 N6 117.94(18)
C61 C60 N6 120.37(18)
C62 C61 C60 118.0(2)
C62 C61 C66 120.44(19)
C60 C61 C66 121.55(17)
C63 C62 C61 121.0(2)
C64 C63 C62 119.8(2)
C63 C64 C65 121.2(2)
C64 C65 C60 118.0(2)
C64 C65 C67 121.5(2)
C60 C65 C67 120.47(19)
C69 C68 C75 120.17(16)
C69 C68 Fe2 128.18(14)
C75 C68 Fe2 111.05(13)
C74 C69 C70 116.35(19)
C74 C69 C68 123.78(18)
C70 C69 C68 119.87(17)
C71 C70 C69 121.9(2)
C70 C71 C72 120.1(2)
C73 C72 C71 119.5(2)
C72 C73 C74 120.5(2)
C73 C74 C69 121.6(2)
C76 C75 C80 116.65(18)
C76 C75 C68 123.34(18)
C80 C75 C68 119.80(17)
C77 C76 C75 121.0(2)
C76 C77 C78 120.9(2)
C79 C78 C77 119.3(2)
C78 C79 C80 120.1(2)
C79 C80 C75 122.04(19)
C8 N3 C12 120.41(15)
C8 N3 Fe1 116.69(12)
C12 N3 Fe1 121.69(11)
C3 N2 C7 118.84(15)
C3 N2 Fe1 118.68(11)
C7 N2 Fe1 119.29(12)
C2 N1 C20 119.82(15)
C2 N1 Fe1 116.55(12)
C20 N1 Fe1 122.54(12)
C42 N4 C52 118.54(15)
C42 N4 Fe2 115.55(12)
C52 N4 Fe2 123.88(11)
C43 N5 C47 119.41(15)
C43 N5 Fe2 118.82(11)
C47 N5 Fe2 119.89(13)
C48 N6 C60 118.68(15)
C48 N6 Fe2 115.97(13)
C60 N6 Fe2 123.88(11)
C30 Fe1 N2 152.96(8)
C30 Fe1 N1 114.26(7)
N2 Fe1 N1 76.86(6)
C30 Fe1 N3 104.49(7)
N2 Fe1 N3 76.25(6)
N1 Fe1 N3 137.60(6)
C68 Fe2 N5 147.52(8)
C68 Fe2 N4 113.69(7)
N5 Fe2 N4 77.16(6)
C68 Fe2 N6 104.33(7)
N5 Fe2 N6 76.44(6)
N4 Fe2 N6 140.52(6)

loop_
_geom_bond_atom_site_label_1
_geom_bond_atom_site_label_2
_geom_bond_distance
C9 C8 1.508(2)
C9 C10 1.532(3)
C8 N3 1.320(2)
C8 C7 1.445(3)
C7 N2 1.377(2)
C7 C6 1.388(3)
C6 C5 1.396(3)
C5 C4 1.397(3)
C4 C3 1.395(3)
C3 N2 1.371(2)
C3 C2 1.440(3)
C2 N1 1.328(2)
C2 C1 1.510(3)
C1 C11 1.522(3)
C12 C13 1.399(3)
C12 C17 1.402(3)
C12 N3 1.433(2)
C13 C14 1.392(3)
C13 C18 1.505(3)
C14 C15 1.387(3)
C15 C16 1.380(3)
C16 C17 1.397(3)
C17 C19 1.499(3)
C20 C25 1.401(3)
C20 C21 1.413(3)
C20 N1 1.434(2)
C21 C22 1.393(3)
C21 C26 1.499(3)
C22 C23 1.383(4)
C23 C24 1.382(4)
C24 C25 1.398(3)
C25 C27 1.507(3)
C30 C37 1.452(3)
C30 C31 1.478(3)
C30 Fe1 1.9357(18)
C37 C38 1.407(3)
C37 C36 1.413(3)
C38 C39 1.392(3)
C39 C40 1.395(3)
C40 C35 1.384(3)
C35 C36 1.386(3)
C31 C32 1.400(3)
C31 C29 1.411(3)
C29 C28 1.388(3)
C28 C34 1.389(3)
C34 C33 1.386(3)
C33 C32 1.390(3)
C41 C42 1.506(3)
C41 C50 1.539(3)
C42 N4 1.337(2)
C42 C43 1.436(3)
C43 N5 1.369(2)
C43 C44 1.396(3)
C44 C45 1.387(3)
C45 C46 1.398(3)
C46 C47 1.385(3)
C47 N5 1.377(2)
C47 C48 1.447(3)
C48 N6 1.320(2)
C48 C49 1.516(3)
C49 C51 1.531(3)
C52 C53 1.404(3)
C52 C57 1.407(3)
C52 N4 1.436(2)
C53 C54 1.402(3)
C53 C58 1.505(3)
C54 C55 1.385(3)
C55 C56 1.379(3)
C56 C57 1.400(3)
C57 C59 1.496(3)
C60 C65 1.399(3)
C60 C61 1.401(3)
C60 N6 1.437(2)
C61 C62 1.396(3)
C61 C66 1.506(3)
C62 C63 1.385(3)
C63 C64 1.380(3)
C64 C65 1.395(3)
C65 C67 1.506(3)
C68 C69 1.451(3)
C68 C75 1.479(3)
C68 Fe2 1.9234(18)
C69 C74 1.410(3)
C69 C70 1.416(3)
C70 C71 1.380(3)
C71 C72 1.391(3)
C72 C73 1.385(4)
C73 C74 1.385(3)
C75 C76 1.404(3)
C75 C80 1.407(3)
C76 C77 1.385(3)
C77 C78 1.386(4)
C78 C79 1.379(3)
C79 C80 1.384(3)
N3 Fe1 2.0818(15)
N2 Fe1 1.9755(15)
N1 Fe1 2.0482(16)
N4 Fe2 2.0553(16)
N5 Fe2 1.9658(15)
N6 Fe2 2.0962(15)

loop_
_geom_torsion_atom_site_label_1
_geom_torsion_atom_site_label_2
_geom_torsion_atom_site_label_3
_geom_torsion_atom_site_label_4
_geom_torsion
C10 C9 C8 N3 -81.0(2)
C10 C9 C8 C7 91.7(2)
N3 C8 C7 N2 -10.1(2)
C9 C8 C7 N2 176.46(17)
N3 C8 C7 C6 163.04(18)
C9 C8 C7 C6 -10.4(3)
N2 C7 C6 C5 4.9(3)
C8 C7 C6 C5 -167.70(19)
C7 C6 C5 C4 4.0(3)
C6 C5 C4 C3 -3.8(3)
C5 C4 C3 N2 -5.4(3)
C5 C4 C3 C2 167.00(19)
N2 C3 C2 N1 10.1(2)
C4 C3 C2 N1 -162.81(19)
N2 C3 C2 C1 -174.14(17)
C4 C3 C2 C1 13.0(3)
N1 C2 C1 C11 81.8(2)
C3 C2 C1 C11 -93.5(2)
C17 C12 C13 C14 3.3(2)
N3 C12 C13 C14 178.19(15)
C17 C12 C13 C18 -175.88(16)
N3 C12 C13 C18 -1.0(2)
C12 C13 C14 C15 -0.9(3)
C18 C13 C14 C15 178.25(17)
C13 C14 C15 C16 -1.7(3)
C14 C15 C16 C17 2.0(3)
C15 C16 C17 C12 0.3(2)
C15 C16 C17 C19 -178.81(16)
C13 C12 C17 C16 -3.0(2)
N3 C12 C17 C16 -177.71(15)
C13 C12 C17 C19 176.16(16)
N3 C12 C17 C19 1.4(2)
C25 C20 C21 C22 0.7(3)
N1 C20 C21 C22 176.20(17)
C25 C20 C21 C26 -177.45(18)
N1 C20 C21 C26 -2.0(3)
C20 C21 C22 C23 -0.2(3)
C26 C21 C22 C23 178.0(2)
C21 C22 C23 C24 -0.3(3)
C22 C23 C24 C25 0.3(3)
C23 C24 C25 C20 0.3(3)
C23 C24 C25 C27 -178.0(2)
C21 C20 C25 C24 -0.8(3)
N1 C20 C25 C24 -176.37(17)
C21 C20 C25 C27 177.50(18)
N1 C20 C25 C27 1.9(3)
C31 C30 C37 C38 -155.07(16)
Fe1 C30 C37 C38 17.9(3)
C31 C30 C37 C36 27.3(2)
Fe1 C30 C37 C36 -159.73(14)
C36 C37 C38 C39 -1.7(3)
C30 C37 C38 C39 -179.49(17)
C37 C38 C39 C40 1.1(3)
C38 C39 C40 C35 0.6(3)
C39 C40 C35 C36 -1.4(3)
C40 C35 C36 C37 0.7(3)
C38 C37 C36 C35 0.8(3)
C30 C37 C36 C35 178.57(17)
C37 C30 C31 C32 -140.85(17)
Fe1 C30 C31 C32 44.99(19)
C37 C30 C31 C29 44.3(2)
Fe1 C30 C31 C29 -129.83(15)
C32 C31 C29 C28 -1.7(2)
C30 C31 C29 C28 173.30(16)
C31 C29 C28 C34 1.1(3)
C29 C28 C34 C33 0.1(3)
C28 C34 C33 C32 -0.8(3)
C34 C33 C32 C31 0.1(3)
C29 C31 C32 C33 1.1(3)
C30 C31 C32 C33 -173.97(16)
C50 C41 C42 N4 -79.0(2)
C50 C41 C42 C43 95.3(2)
N4 C42 C43 N5 -8.1(2)
C41 C42 C43 N5 177.09(17)
N4 C42 C43 C44 166.29(19)
C41 C42 C43 C44 -8.6(3)
N5 C43 C44 C45 6.3(3)
C42 C43 C44 C45 -167.67(19)
C43 C44 C45 C46 2.8(3)
C44 C45 C46 C47 -4.5(3)
C45 C46 C47 N5 -2.7(3)
C45 C46 C47 C48 172.03(19)
N5 C47 C48 N6 8.1(2)
C46 C47 C48 N6 -166.99(19)
N5 C47 C48 C49 -176.07(18)
C46 C47 C48 C49 8.8(3)
N6 C48 C49 C51 83.8(2)
C47 C48 C49 C51 -91.5(2)
C57 C52 C53 C54 3.4(3)
N4 C52 C53 C54 179.96(16)
C57 C52 C53 C58 -175.23(18)
N4 C52 C53 C58 1.3(3)
C52 C53 C54 C55 -2.1(3)
C58 C53 C54 C55 176.59(19)
C53 C54 C55 C56 -0.6(3)
C54 C55 C56 C57 2.0(3)
C55 C56 C57 C52 -0.7(3)
C55 C56 C57 C59 -179.65(18)
C53 C52 C57 C56 -2.1(3)
N4 C52 C57 C56 -178.56(16)
C53 C52 C57 C59 176.87(17)
N4 C52 C57 C59 0.4(3)
C65 C60 C61 C62 5.6(3)
N6 C60 C61 C62 -176.99(16)
C65 C60 C61 C66 -173.07(17)
N6 C60 C61 C66 4.3(3)
C60 C61 C62 C63 -1.3(3)
C66 C61 C62 C63 177.43(18)
C61 C62 C63 C64 -2.7(3)
C62 C63 C64 C65 2.4(3)
C63 C64 C65 C60 1.8(3)
C63 C64 C65 C67 -177.56(18)
C61 C60 C65 C64 -5.9(3)
N6 C60 C65 C64 176.69(16)
C61 C60 C65 C67 173.48(17)
N6 C60 C65 C67 -4.0(2)
C75 C68 C69 C74 -8.5(3)
Fe2 C68 C69 C74 -178.66(14)
C75 C68 C69 C70 172.27(16)
Fe2 C68 C69 C70 2.1(2)
C74 C69 C70 C71 1.8(3)
C68 C69 C70 C71 -178.86(18)
C69 C70 C71 C72 0.2(3)
C70 C71 C72 C73 -1.4(3)
C71 C72 C73 C74 0.6(3)
C72 C73 C74 C69 1.5(3)
C70 C69 C74 C73 -2.6(3)
C68 C69 C74 C73 178.09(18)
C69 C68 C75 C76 -49.1(2)
Fe2 C68 C75 C76 122.65(17)
C69 C68 C75 C80 136.28(17)
Fe2 C68 C75 C80 -51.97(19)
C80 C75 C76 C77 -0.5(3)
C68 C75 C76 C77 -175.28(18)
C75 C76 C77 C78 0.8(3)
C76 C77 C78 C79 -0.4(3)
C77 C78 C79 C80 -0.3(3)
C78 C79 C80 C75 0.6(3)
C76 C75 C80 C79 -0.2(3)
C68 C75 C80 C79 174.81(17)
C7 C8 N3 C12 -176.98(16)
C9 C8 N3 C12 -3.7(3)
C7 C8 N3 Fe1 15.4(2)
C9 C8 N3 Fe1 -171.33(15)
C13 C12 N3 C8 107.08(19)
C17 C12 N3 C8 -78.0(2)
C13 C12 N3 Fe1 -85.94(17)
C17 C12 N3 Fe1 89.03(17)
C4 C3 N2 C7 14.1(3)
C2 C3 N2 C7 -159.23(17)
C4 C3 N2 Fe1 173.83(14)
C2 C3 N2 Fe1 0.5(2)
C6 C7 N2 C3 -14.0(3)
C8 C7 N2 C3 159.54(17)
C6 C7 N2 Fe1 -173.53(14)
C8 C7 N2 Fe1 0.0(2)
C3 C2 N1 C20 175.65(17)
C1 C2 N1 C20 0.0(3)
C3 C2 N1 Fe1 -15.9(2)
C1 C2 N1 Fe1 168.35(14)
C25 C20 N1 C2 -101.3(2)
C21 C20 N1 C2 83.0(2)
C25 C20 N1 Fe1 91.01(19)
C21 C20 N1 Fe1 -84.7(2)
C43 C42 N4 C52 179.61(17)
C41 C42 N4 C52 -5.6(3)
C43 C42 N4 Fe2 15.2(2)
C41 C42 N4 Fe2 -170.02(14)
C53 C52 N4 C42 106.0(2)
C57 C52 N4 C42 -77.4(2)
C53 C52 N4 Fe2 -90.99(19)
C57 C52 N4 Fe2 85.6(2)
C44 C43 N5 C47 -13.5(3)
C42 C43 N5 C47 161.26(17)
C44 C43 N5 Fe2 -177.93(14)
C42 C43 N5 Fe2 -3.1(2)
C46 C47 N5 C43 11.8(3)
C48 C47 N5 C43 -163.66(17)
C46 C47 N5 Fe2 176.03(15)
C48 C47 N5 Fe2 0.6(2)
C47 C48 N6 C60 -179.49(17)
C49 C48 N6 C60 4.9(3)
C47 C48 N6 Fe2 -12.8(2)
C49 C48 N6 Fe2 171.62(16)
C65 C60 N6 C48 -108.5(2)
C61 C60 N6 C48 74.0(2)
C65 C60 N6 Fe2 85.91(19)
C61 C60 N6 Fe2 -91.57(18)
C37 C30 Fe1 N2 -16.1(3)
C31 C30 Fe1 N2 157.21(13)
C37 C30 Fe1 N1 93.49(16)
C31 C30 Fe1 N1 -93.24(13)
C37 C30 Fe1 N3 -104.12(16)
C31 C30 Fe1 N3 69.14(13)
C3 N2 Fe1 C30 111.44(18)
C7 N2 Fe1 C30 -89.0(2)
C3 N2 Fe1 N1 -6.65(13)
C7 N2 Fe1 N1 152.94(15)
C3 N2 Fe1 N3 -153.56(15)
C7 N2 Fe1 N3 6.03(13)
C2 N1 Fe1 C30 -141.33(14)
C20 N1 Fe1 C30 26.73(17)
C2 N1 Fe1 N2 12.57(13)
C20 N1 Fe1 N2 -179.38(16)
C2 N1 Fe1 N3 64.42(17)
C20 N1 Fe1 N3 -127.52(14)
C8 N3 Fe1 C30 140.11(14)
C12 N3 Fe1 C30 -27.33(16)
C8 N3 Fe1 N2 -12.00(13)
C12 N3 Fe1 N2 -179.44(15)
C8 N3 Fe1 N1 -64.04(17)
C12 N3 Fe1 N1 128.52(14)
C69 C68 Fe2 N5 8.0(2)
C75 C68 Fe2 N5 -162.97(12)
C69 C68 Fe2 N4 -95.78(16)
C75 C68 Fe2 N4 93.29(13)
C69 C68 Fe2 N6 95.12(16)
C75 C68 Fe2 N6 -75.81(13)
C43 N5 Fe2 C68 -105.67(17)
C47 N5 Fe2 C68 90.03(18)
C43 N5 Fe2 N4 8.50(14)
C47 N5 Fe2 N4 -155.81(15)
C43 N5 Fe2 N6 158.88(15)
C47 N5 Fe2 N6 -5.43(14)
C42 N4 Fe2 C68 134.66(14)
C52 N4 Fe2 C68 -28.84(18)
C42 N4 Fe2 N5 -13.00(13)
C52 N4 Fe2 N5 -176.49(16)
C42 N4 Fe2 N6 -62.09(18)
C52 N4 Fe2 N6 134.42(14)
C48 N6 Fe2 C68 -136.42(14)
C60 N6 Fe2 C68 29.53(17)
C48 N6 Fe2 N5 10.09(14)
C60 N6 Fe2 N5 176.04(16)
C48 N6 Fe2 N4 59.38(18)
C60 N6 Fe2 N4 -134.67(15)
